data_4322329
loop_
_publ_author_name
'Zhiping Zheng'
'Thomas G. Gray'
'R. H. Holm'

_publ_section_title
;
 Synthesis and Structures of Solvated Monoclusters and Bridged Di- and
 Triclusters Based on the cubic Building Block [Re6(\m3-Se)8]2+
;
_journal_name_full 'Inorganic Chemistry'
_journal_page_first 4888
_journal_page_last 4895
_journal_paper_doi 10.1021/ic9906050
_journal_volume 38
_journal_year 1999
_chemical_formula_sum 'C82 H170 Cl4 F24 N4 P10 Re12 Sb4 Se16'
_chemical_formula_weight 6104.48
_chemical_name_systematic
; 
 ? 
;
_space_group_IT_number 2
_symmetry_cell_setting triclinic
_symmetry_space_group_name_Hall '-P 1'
_symmetry_space_group_name_H-M 'P -1'
_atom_sites_solution_hydrogens geom
_atom_sites_solution_primary direct
_atom_sites_solution_secondary difmap
_audit_creation_method SHELXL
_cell_angle_alpha 97.4490(10)
_cell_angle_beta 96.3870(10)
_cell_angle_gamma 96.2110(10)
_cell_formula_units_Z 2
_cell_length_a 16.9820(3)
_cell_length_b 18.9644(4)
_cell_length_c 23.24880(10)
_cell_measurement_temperature 293(2)
_cell_volume 7320.7(2)
_computing_structure_refinement 'SHELXL-93 (Sheldrick, 1993)'
_computing_structure_solution 'SHELXS-86 (Sheldrick, 1990)'
_diffrn_ambient_temperature 293(2)
_diffrn_radiation_monochromator graphite
_diffrn_radiation_source 'fine-focus sealed tube'
_diffrn_radiation_type MoK\a
_diffrn_radiation_wavelength 0.71073
_diffrn_reflns_av_R_equivalents 0.0583
_diffrn_reflns_av_sigmaI/netI 0.0701
_diffrn_reflns_limit_h_max 19
_diffrn_reflns_limit_h_min -19
_diffrn_reflns_limit_k_max 20
_diffrn_reflns_limit_k_min -22
_diffrn_reflns_limit_l_max 27
_diffrn_reflns_limit_l_min -26
_diffrn_reflns_number 31017
_diffrn_reflns_theta_max 22.50
_diffrn_reflns_theta_min 0.89
_exptl_absorpt_coefficient_mu 14.824
_exptl_crystal_density_diffrn 2.769
_exptl_crystal_F_000 5544
_refine_diff_density_max 2.472
_refine_diff_density_min -2.467
_refine_diff_density_rms 0.301
_refine_ls_extinction_coef 0.000071(4)
_refine_ls_extinction_expression Fc^*^=kFc[1+0.001xFc^2^\l^3^/sin(2\q)]^-1/4^
_refine_ls_extinction_method SHELXL
_refine_ls_goodness_of_fit_all 1.121
_refine_ls_goodness_of_fit_obs 1.127
_refine_ls_matrix_type full
_refine_ls_number_parameters 994
_refine_ls_number_reflns 18562
_refine_ls_number_restraints 4
_refine_ls_restrained_S_all 1.171
_refine_ls_restrained_S_obs 1.127
_refine_ls_R_factor_all 0.1039
_refine_ls_R_factor_obs 0.0649
_refine_ls_shift/esd_max -1.923
_refine_ls_shift/esd_mean 0.023
_refine_ls_structure_factor_coef Fsqd
_refine_ls_weighting_details 'w=1/[\s^2^(Fo^2^)+(0.0205P)^2^+427.6215P] where P=(Fo^2^+2Fc^2^)/3'
_refine_ls_weighting_scheme calc
_refine_ls_wR_factor_all 0.1563
_refine_ls_wR_factor_obs 0.1255
_reflns_number_observed 13341
_reflns_number_total 18857
_reflns_observed_criterion >2sigma(I)
_cod_data_source_file ic9906050_07.cif
_cod_data_source_block zz70
_cod_depositor_comments
;
The following automatic conversions were performed:

'_refine_ls_weighting_scheme' value 'calc
w=1/[\s^2^(Fo^2^)+(0.0205P)^2^+427.6215P] where P=(Fo^2^+2Fc^2^)/3'
was changed to 'calc'. New tag '_refine_ls_weighting_details' was
created. The value of the new tag was set to
'w=1/[\s^2^(Fo^2^)+(0.0205P)^2^+427.6215P] where P=(Fo^2^+2Fc^2^)/3'.

Automatic conversion script
Id: cif_fix_values 3143 2015-03-26 13:38:13Z robertas 
;
_cod_database_code 4322329

loop_
_symmetry_equiv_pos_as_xyz
'x, y, z'
'-x, -y, -z'

loop_
_atom_site_aniso_label
_atom_site_aniso_U_11
_atom_site_aniso_U_22
_atom_site_aniso_U_33
_atom_site_aniso_U_23
_atom_site_aniso_U_13
_atom_site_aniso_U_12
Re1 0.0217(5) 0.0298(6) 0.0227(5) 0.0048(4) 0.0007(4) 0.0031(4)
Re2 0.0277(5) 0.0251(5) 0.0307(6) 0.0044(4) 0.0030(4) 0.0031(4)
Re3 0.0246(5) 0.0261(5) 0.0230(5) 0.0049(4) 0.0007(4) 0.0051(4)
Re4 0.0212(5) 0.0270(5) 0.0226(5) 0.0058(4) 0.0006(4) 0.0035(4)
Re5 0.0257(5) 0.0282(6) 0.0241(5) 0.0030(4) 0.0033(4) 0.0046(4)
Re6 0.0279(5) 0.0315(6) 0.0214(5) 0.0026(4) -0.0008(4) 0.0042(4)
Re7 0.0238(5) 0.0276(6) 0.0266(6) 0.0058(4) 0.0007(4) 0.0057(4)
Re8 0.0272(5) 0.0266(5) 0.0250(5) 0.0047(4) 0.0027(4) 0.0054(4)
Re9 0.0287(5) 0.0263(6) 0.0300(6) 0.0076(4) -0.0008(4) 0.0068(4)
Re10 0.0241(5) 0.0263(5) 0.0284(6) 0.0044(4) 0.0039(4) 0.0043(4)
Re11 0.0366(6) 0.0314(6) 0.0262(6) 0.0079(5) 0.0044(5) 0.0069(5)
Re12 0.0293(6) 0.0297(6) 0.0332(6) 0.0040(5) -0.0061(5) 0.0070(5)
Se1 0.0302(14) 0.0360(15) 0.0257(13) 0.0037(11) 0.0037(11) 0.0057(11)
Se2 0.0313(14) 0.043(2) 0.0315(14) 0.0086(12) -0.0008(11) 0.0091(12)
Se3 0.0292(14) 0.0389(15) 0.0347(15) 0.0130(12) 0.0032(11) 0.0051(11)
Se4 0.0280(13) 0.0325(14) 0.0297(14) 0.0046(11) 0.0042(11) 0.0001(11)
Se5 0.0297(14) 0.0320(14) 0.045(2) 0.0091(12) 0.0039(12) 0.0095(11)
Se6 0.040(2) 0.0350(15) 0.0345(15) -0.0033(12) 0.0050(12) 0.0042(12)
Se7 0.0351(15) 0.040(2) 0.037(2) 0.0046(13) -0.0001(12) -0.0021(12)
Se8 0.0400(15) 0.042(2) 0.0259(14) 0.0109(12) 0.0032(11) 0.0052(12)
Se9 0.038(2) 0.037(2) 0.043(2) 0.0114(13) 0.0092(13) 0.0021(12)
Se10 0.0338(15) 0.036(2) 0.046(2) 0.0007(13) 0.0047(12) 0.0002(12)
Se11 0.0307(13) 0.0281(14) 0.0305(14) 0.0040(11) 0.0021(11) 0.0053(11)
Se12 0.0335(14) 0.0365(15) 0.040(2) 0.0048(12) 0.0075(12) 0.0098(12)
Se13 0.0311(14) 0.039(2) 0.050(2) 0.0033(13) -0.0006(13) 0.0114(12)
Se14 0.0403(15) 0.0304(14) 0.0311(14) 0.0077(12) 0.0021(12) 0.0063(12)
Se15 0.046(2) 0.037(2) 0.0315(15) 0.0041(12) -0.0036(12) 0.0045(13)
Se16 0.064(2) 0.039(2) 0.035(2) 0.0121(13) -0.0086(14) 0.0120(14)
Sb1 0.0394(11) 0.0417(12) 0.078(2) 0.0085(11) 0.0093(10) 0.0098(9)
Sb2 0.0405(12) 0.0612(15) 0.099(2) 0.0118(13) 0.0165(12) 0.0085(10)
Sb3 0.116(2) 0.091(2) 0.078(2) 0.004(2) 0.030(2) 0.013(2)
Sb4 0.131(3) 0.132(3) 0.077(2) 0.039(2) -0.035(2) -0.010(2)
P1 0.026(3) 0.038(4) 0.029(4) 0.004(3) 0.005(3) 0.006(3)
P2 0.059(5) 0.023(4) 0.070(6) 0.003(4) 0.008(4) 0.010(4)
P3 0.035(4) 0.030(4) 0.040(4) 0.002(3) 0.005(3) 0.002(3)
P4 0.033(4) 0.046(4) 0.028(4) 0.009(3) -0.008(3) 0.002(3)
P5 0.038(4) 0.049(5) 0.041(4) 0.007(4) 0.013(3) 0.012(3)
P6 0.028(4) 0.041(4) 0.046(4) 0.001(3) -0.009(3) 0.012(3)
P7 0.042(4) 0.025(4) 0.034(4) -0.002(3) 0.003(3) 0.002(3)
P8 0.043(4) 0.035(4) 0.048(5) 0.015(3) 0.001(3) 0.015(3)
P9 0.036(4) 0.042(4) 0.035(4) 0.004(3) 0.013(3) 0.007(3)
P10 0.077(6) 0.059(5) 0.037(4) 0.010(4) 0.018(4) 0.011(5)
F1 0.092(15) 0.093(16) 0.117(18) 0.028(14) 0.033(14) 0.023(13)
F2 0.108(18) 0.106(18) 0.110(18) 0.031(15) 0.015(14) 0.022(14)
F3 0.042(11) 0.068(13) 0.174(23) -0.034(14) -0.023(12) -0.007(10)
F4 0.056(11) 0.060(12) 0.109(16) -0.010(11) 0.006(11) 0.007(9)
F5 0.062(12) 0.041(11) 0.164(21) -0.005(12) 0.017(13) 0.019(9)
F6 0.050(11) 0.049(11) 0.147(19) 0.013(12) 0.002(11) 0.017(9)
F7 0.129(20) 0.134(21) 0.099(18) 0.018(16) -0.013(15) -0.077(17)
F8 0.082(17) 0.215(31) 0.117(21) 0.054(21) -0.012(15) 0.013(18)
F9 0.122(20) 0.108(19) 0.151(23) 0.020(17) 0.032(17) 0.064(16)
F10 0.098(18) 0.151(24) 0.125(21) 0.006(18) 0.039(16) -0.007(16)
F11 0.120(24) 0.268(42) 0.210(35) -0.113(31) -0.039(23) 0.106(26)
F12 0.076(16) 0.091(18) 0.294(39) 0.108(22) -0.003(19) -0.006(13)
F13 0.438(62) 0.120(24) 0.130(25) 0.019(20) 0.086(32) 0.152(33)
F14 0.141(26) 0.202(35) 0.189(33) -0.011(27) 0.051(24) -0.030(24)
F15 0.267(38) 0.121(22) 0.078(17) 0.023(16) 0.023(20) 0.005(23)
F16 0.136(27) 0.411(62) 0.112(24) 0.069(32) 0.054(21) 0.034(33)
F17 0.229(33) 0.125(22) 0.132(23) 0.021(18) 0.126(23) 0.015(21)
F18 0.139(24) 0.245(37) 0.114(21) -0.008(23) 0.033(18) 0.099(24)
F19 0.149(29) 0.333(54) 0.141(28) -0.063(32) -0.046(23) 0.004(31)
F20 0.233(39) 0.153(30) 0.223(39) 0.036(28) 0.104(32) 0.036(27)
F21 0.078(19) 0.171(32) 0.442(66) -0.125(38) 0.095(29) 0.015(19)
F22 0.240(39) 0.153(29) 0.215(36) 0.113(28) -0.058(30) -0.022(27)
F23 0.242(37) 0.158(28) 0.150(27) 0.050(23) -0.061(26) 0.092(27)
F24 0.139(25) 0.185(31) 0.212(35) 0.098(27) -0.056(24) -0.057(22)
N1 0.036(13) 0.047(14) 0.030(12) -0.021(11) -0.010(10) 0.010(11)
N2 0.063(19) 0.142(32) 0.067(21) 0.034(21) -0.007(16) 0.012(20)
N3 0.052(15) 0.037(14) 0.058(16) 0.007(12) -0.030(13) 0.017(11)

loop_
_atom_site_label
_atom_site_type_symbol
_atom_site_fract_x
_atom_site_fract_y
_atom_site_fract_z
_atom_site_U_iso_or_equiv
_atom_site_thermal_displace_type
_atom_site_occupancy
_atom_site_calc_flag
_atom_site_refinement_flags
_atom_site_disorder_group
Re1 Re 0.81001(5) 0.07529(5) 0.28101(4) 0.0248(2) Uani 1 d . .
Re2 Re 0.89889(6) -0.01842(5) 0.23600(4) 0.0279(2) Uani 1 d . .
Re3 Re 0.89587(5) 0.17959(5) 0.24154(4) 0.0245(2) Uani 1 d . .
Re4 Re 0.96780(5) 0.09712(5) 0.30898(4) 0.0235(2) Uani 1 d . .
Re5 Re 0.98440(6) 0.08513(5) 0.19592(4) 0.0260(2) Uani 1 d . .
Re6 Re 0.82764(6) 0.06498(5) 0.16909(4) 0.0273(2) Uani 1 d . .
Re7 Re -0.44195(5) 0.38021(5) -0.33672(4) 0.0258(2) Uani 1 d . .
Re8 Re -0.33956(6) 0.49143(5) -0.28462(4) 0.0261(2) Uani 1 d . .
Re9 Re -0.33955(6) 0.29232(5) -0.30432(4) 0.0281(2) Uani 1 d . .
Re10 Re -0.29393(5) 0.39595(5) -0.36401(4) 0.0261(2) Uani 1 d . .
Re11 Re -0.38500(6) 0.38760(5) -0.22496(4) 0.0308(3) Uani 1 d . .
Re12 Re -0.23787(6) 0.40363(5) -0.25279(4) 0.0313(3) Uani 1 d . .
Se1 Se 0.87796(14) 0.18513(13) 0.34852(10) 0.0305(6) Uani 1 d . .
Se2 Se 0.74605(15) 0.15444(14) 0.21491(11) 0.0351(6) Uani 1 d . .
Se3 Se 0.88258(14) -0.00305(14) 0.34352(11) 0.0336(6) Uani 1 d . .
Se4 Se 1.04565(14) 0.19457(13) 0.26619(10) 0.0303(6) Uani 1 d . .
Se5 Se 1.04876(14) 0.00669(13) 0.26250(12) 0.0347(6) Uani 1 d . .
Se6 Se 0.9142(2) -0.02415(14) 0.12834(11) 0.0374(6) Uani 1 d . .
Se7 Se 0.7493(2) -0.03337(14) 0.20967(11) 0.0381(6) Uani 1 d . .
Se8 Se 0.9127(2) 0.16426(14) 0.13444(11) 0.0356(6) Uani 1 d . .
Se9 Se -0.4801(2) 0.28196(14) -0.27826(12) 0.0388(6) Uani 1 d . .
Se10 Se -0.1989(2) 0.50205(14) -0.31135(12) 0.0395(7) Uani 1 d . .
Se11 Se -0.39333(14) 0.29038(13) -0.41029(11) 0.0298(6) Uani 1 d . .
Se12 Se -0.48000(15) 0.47195(14) -0.25908(11) 0.0360(6) Uani 1 d . .
Se13 Se -0.1989(2) 0.31190(14) -0.32973(12) 0.0405(7) Uani 1 d . .
Se14 Se -0.39287(15) 0.47936(13) -0.39153(11) 0.0337(6) Uani 1 d . .
Se15 Se -0.2852(2) 0.49370(14) -0.17882(11) 0.0387(7) Uani 1 d . .
Se16 Se -0.2856(2) 0.30412(15) -0.19781(12) 0.0463(7) Uani 1 d . .
Sb1 Sb 1.40211(11) 0.13657(11) 0.40682(10) 0.0525(5) Uani 1 d . .
Sb2 Sb 0.92763(12) 0.62185(12) 0.39751(12) 0.0661(7) Uani 1 d . .
Sb3 Sb 0.3264(2) 0.2474(2) 0.01536(13) 0.0943(9) Uani 1 d . .
Sb4 Sb 0.1701(2) 0.7426(2) 0.03190(14) 0.1169(12) Uani 1 d . .
Cl2 Cl 0.6103(13) 0.3914(12) 0.1900(10) 0.210(8) Uiso 1 d D .
Cl1 Cl 0.6092(18) 0.2532(17) 0.1293(14) 0.304(14) Uiso 1 d D .
Cl3 Cl -0.1150(18) 0.5782(16) -0.0486(14) 0.294(13) Uiso 1 d D .
Cl4 Cl -0.0960(26) 0.6812(24) 0.0399(19) 0.410(22) Uiso 1 d D .
P1 P 0.6934(4) 0.0637(4) 0.3361(3) 0.031(2) Uani 1 d . .
P2 P 0.9027(5) -0.1506(4) 0.2296(4) 0.050(2) Uani 1 d . .
P3 P 0.8935(4) 0.3125(4) 0.2469(3) 0.036(2) Uani 1 d . .
P4 P 1.0633(4) 0.1193(4) 0.4010(3) 0.036(2) Uani 1 d . .
P5 P 1.1004(4) 0.0865(4) 0.1390(3) 0.042(2) Uani 1 d . .
P6 P -0.5797(4) 0.3619(4) -0.3898(3) 0.039(2) Uani 1 d . .
P7 P -0.3427(4) 0.6232(3) -0.2712(3) 0.035(2) Uani 1 d . .
P8 P -0.3391(4) 0.1608(4) -0.3138(3) 0.041(2) Uani 1 d . .
P9 P -0.2363(4) 0.3996(4) -0.4578(3) 0.037(2) Uani 1 d . .
P10 P -0.4441(5) 0.3834(5) -0.1320(3) 0.056(2) Uani 1 d . .
F1 F 1.4249(13) 0.1584(12) 0.3332(10) 0.098(7) Uani 1 d . .
F2 F 1.3782(14) 0.1158(12) 0.4784(10) 0.106(7) Uani 1 d . .
F3 F 1.4932(10) 0.1962(10) 0.4420(11) 0.103(8) Uani 1 d . .
F4 F 1.3111(10) 0.0750(9) 0.3723(9) 0.078(6) Uani 1 d . .
F5 F 1.3447(11) 0.2139(9) 0.4142(10) 0.090(7) Uani 1 d . .
F6 F 1.4631(10) 0.0596(9) 0.3990(10) 0.082(6) Uani 1 d . .
F7 F 0.8461(15) 0.5540(14) 0.4048(10) 0.130(10) Uani 1 d . .
F8 F 0.9771(14) 0.6172(17) 0.4719(11) 0.138(10) Uani 1 d . .
F9 F 0.9850(15) 0.5521(13) 0.3669(12) 0.122(9) Uani 1 d . .
F10 F 0.8819(14) 0.6238(15) 0.3245(12) 0.126(9) Uani 1 d . .
F11 F 0.8693(18) 0.6900(21) 0.4283(16) 0.211(19) Uani 1 d . .
F12 F 1.0091(13) 0.6912(13) 0.3863(15) 0.150(13) Uani 1 d . .
F13 F 0.3247(29) 0.3184(16) -0.0329(14) 0.217(20) Uani 1 d . .
F14 F 0.4217(19) 0.2920(19) 0.0530(16) 0.183(14) Uani 1 d . .
F15 F 0.3339(21) 0.1784(15) 0.0657(11) 0.156(12) Uani 1 d . .
F16 F 0.2377(19) 0.2006(27) -0.0152(14) 0.214(19) Uani 1 d . .
F17 F 0.3739(20) 0.1955(15) -0.0405(12) 0.154(12) Uani 1 d . .
F18 F 0.2792(17) 0.2997(19) 0.0701(12) 0.162(13) Uani 1 d . .
F19 F 0.0814(20) 0.6943(25) -0.0120(15) 0.223(19) Uani 1 d . .
F20 F 0.2228(23) 0.7277(18) -0.0366(17) 0.196(15) Uani 1 d . .
F21 F 0.1258(16) 0.7563(18) 0.0850(23) 0.241(25) Uani 1 d . .
F22 F 0.1992(23) 0.6548(18) 0.0510(17) 0.205(18) Uani 1 d . .
F23 F 0.1465(22) 0.8303(17) 0.0099(14) 0.183(15) Uani 1 d . .
F24 F 0.2656(18) 0.7887(18) 0.0715(16) 0.184(16) Uani 1 d . .
N1 N 0.7424(12) 0.0483(12) 0.0875(9) 0.041(6) Uani 1 d . .
N2 N 0.4493(17) -0.0101(21) -0.1623(13) 0.090(10) Uani 1 d . .
N3 N -0.1156(13) 0.4201(12) -0.2054(10) 0.051(7) Uani 1 d . .
N4 N 0.2898(34) 0.5099(31) -0.0785(27) 0.173(20) Uiso 1 d . .
C1 C 0.7232(14) 0.0750(14) 0.4145(10) 0.037(6) Uiso 1 d . .
H1A H 0.7581(14) 0.0392(14) 0.4224(10) 0.000(43) Uiso 1 calc R .
H1B H 0.7547(14) 0.1215(14) 0.4258(10) 0.000(43) Uiso 1 calc R .
C2 C 0.6592(16) 0.0700(16) 0.4535(12) 0.052(8) Uiso 1 d . .
H2B H 0.6832(16) 0.0768(16) 0.4935(12) 0.029(60) Uiso 1 calc R .
H2C H 0.6284(16) 0.0235(16) 0.4443(12) 0.006(46) Uiso 1 calc R .
H2D H 0.6251(16) 0.1062(16) 0.4477(12) 0.025(57) Uiso 1 calc R .
C3 C 0.6189(16) 0.1250(14) 0.3229(12) 0.048(7) Uiso 1 d . .
H3A H 0.6014(16) 0.1189(14) 0.2812(12) 0.057 Uiso 1 calc R .
H3B H 0.5729(16) 0.1108(14) 0.3419(12) 0.057 Uiso 1 calc R .
C4 C 0.6460(19) 0.2039(17) 0.3434(14) 0.067(9) Uiso 1 d . .
H4A H 0.6028(19) 0.2310(17) 0.3345(14) 0.100 Uiso 1 calc R .
H4B H 0.6904(19) 0.2193(17) 0.3240(14) 0.100 Uiso 1 calc R .
H4C H 0.6619(19) 0.2112(17) 0.3849(14) 0.100 Uiso 1 calc R .
C5 C 0.6274(16) -0.0230(14) 0.3197(13) 0.049(7) Uiso 1 d . .
H5A H 0.5808(16) -0.0185(14) 0.3398(13) 0.059 Uiso 1 calc R .
H5B H 0.6092(16) -0.0318(14) 0.2781(13) 0.059 Uiso 1 calc R .
C6 C 0.6659(22) -0.0896(20) 0.3370(17) 0.088(12) Uiso 1 d . .
H6A H 0.6274(22) -0.1316(20) 0.3269(17) 0.132 Uiso 1 calc R .
H6B H 0.6829(22) -0.0824(20) 0.3784(17) 0.132 Uiso 1 calc R .
H6C H 0.7112(22) -0.0958(20) 0.3164(17) 0.132 Uiso 1 calc R .
C7 C 0.9142(29) -0.1827(27) 0.3007(21) 0.126(17) Uiso 1 d . .
H7A H 0.8744(29) -0.1647(27) 0.3236(21) 0.151 Uiso 1 calc R .
H7B H 0.9037(29) -0.2346(27) 0.2944(21) 0.151 Uiso 1 calc R .
C8 C 0.9921(33) -0.1618(31) 0.3340(25) 0.161(23) Uiso 1 d . .
H8A H 0.9936(33) -0.1806(31) 0.3704(25) 0.241 Uiso 1 calc R .
H8B H 1.0026(33) -0.1105(31) 0.3415(25) 0.241 Uiso 1 calc R .
H8C H 1.0320(33) -0.1804(31) 0.3122(25) 0.241 Uiso 1 calc R .
C9 C 0.9812(24) -0.1798(21) 0.1916(18) 0.095(13) Uiso 1 d . .
H9A H 0.9681(24) -0.1767(21) 0.1504(18) 0.114 Uiso 1 calc R .
H9B H 1.0298(24) -0.1474(21) 0.2058(18) 0.114 Uiso 1 calc R .
C10 C 0.9976(27) -0.2582(24) 0.1984(20) 0.120(16) Uiso 1 d . .
H10A H 1.0405(27) -0.2704(24) 0.1769(20) 0.181 Uiso 1 calc R .
H10B H 0.9504(27) -0.2908(24) 0.1836(20) 0.181 Uiso 1 calc R .
H10C H 1.0121(27) -0.2615(24) 0.2390(20) 0.181 Uiso 1 calc R .
C11 C 0.8112(32) -0.2062(31) 0.1749(25) 0.143(20) Uiso 1 d . .
H11A H 0.7880(32) -0.1767(31) 0.1480(25) 0.172 Uiso 1 calc R .
H11B H 0.8274(32) -0.2480(31) 0.1528(25) 0.172 Uiso 1 calc R .
C12 C 0.7686(77) -0.2219(70) 0.2059(57) 0.183(54) Uiso 0.50 d P .
H12A H 0.7214(77) -0.2494(70) 0.1842(57) 0.275 Uiso 0.50 calc PR .
H12B H 0.7545(77) -0.1795(70) 0.2276(57) 0.275 Uiso 0.50 calc PR .
H12C H 0.7935(77) -0.2501(70) 0.2324(57) 0.275 Uiso 0.50 calc PR .
C13 C 0.8905(19) 0.3459(18) 0.1763(14) 0.066(9) Uiso 1 d . .
H13A H 0.8548(19) 0.3130(18) 0.1469(14) 0.079 Uiso 1 calc R .
H13B H 0.8706(19) 0.3922(18) 0.1794(14) 0.079 Uiso 1 calc R .
C14 C 0.9763(24) 0.3533(23) 0.1582(19) 0.107(14) Uiso 1 d . .
H14A H 0.9750(24) 0.3709(23) 0.1212(19) 0.160 Uiso 1 calc R .
H14B H 0.9954(24) 0.3073(23) 0.1548(19) 0.160 Uiso 1 calc R .
H14C H 1.0112(24) 0.3863(23) 0.1873(19) 0.160 Uiso 1 calc R .
C15 C 0.9767(20) 0.3704(18) 0.2944(14) 0.070(10) Uiso 1 d . .
H15A H 1.0264(20) 0.3575(18) 0.2816(14) 0.084 Uiso 1 calc R .
H15B H 0.9731(20) 0.4195(18) 0.2878(14) 0.084 Uiso 1 calc R .
C16 C 0.9816(19) 0.3684(17) 0.3577(13) 0.065(9) Uiso 1 d . .
H16A H 1.0270(19) 0.4005(17) 0.3774(13) 0.097 Uiso 1 calc R .
H16B H 0.9873(19) 0.3206(17) 0.3654(13) 0.097 Uiso 1 calc R .
H16C H 0.9338(19) 0.3828(17) 0.3716(13) 0.097 Uiso 1 calc R .
C17 C 0.8033(18) 0.3397(16) 0.2767(14) 0.061(9) Uiso 1 d . .
H17A H 0.7566(18) 0.3148(16) 0.2514(14) 0.073 Uiso 1 calc R .
H17B H 0.8020(18) 0.3247(16) 0.3149(14) 0.073 Uiso 1 calc R .
C18 C 0.7982(19) 0.4228(17) 0.2826(15) 0.069(9) Uiso 1 d . .
H18A H 0.7500(19) 0.4330(17) 0.2983(15) 0.103 Uiso 1 calc R .
H18B H 0.7979(19) 0.4381(17) 0.2449(15) 0.103 Uiso 1 calc R .
H18C H 0.8435(19) 0.4480(17) 0.3084(15) 0.103 Uiso 1 calc R .
C19 C 1.0301(19) 0.1656(17) 0.4673(14) 0.063(9) Uiso 1 d . .
H19A H 1.0746(19) 0.1758(17) 0.4983(14) 0.076 Uiso 1 calc R .
H19B H 1.0132(19) 0.2109(17) 0.4591(14) 0.076 Uiso 1 calc R .
C20 C 0.9608(17) 0.1203(16) 0.4880(13) 0.058(8) Uiso 1 d . .
H20A H 0.9452(17) 0.1461(16) 0.5224(13) 0.087 Uiso 1 calc R .
H20B H 0.9776(17) 0.0758(16) 0.4969(13) 0.087 Uiso 1 calc R .
H20C H 0.9162(17) 0.1109(16) 0.4577(13) 0.087 Uiso 1 calc R .
C21 C 1.0964(16) 0.0354(14) 0.4208(12) 0.046(7) Uiso 1 d . .
H21A H 1.0494(16) 0.0024(14) 0.4230(12) 0.056 Uiso 1 calc R .
H21B H 1.1234(16) 0.0143(14) 0.3894(12) 0.056 Uiso 1 calc R .
C22 C 1.1521(19) 0.0413(17) 0.4782(14) 0.066(9) Uiso 1 d . .
H22A H 1.1655(19) -0.0053(17) 0.4842(14) 0.099 Uiso 1 calc R .
H22B H 1.1257(19) 0.0606(17) 0.5101(14) 0.099 Uiso 1 calc R .
H22C H 1.1999(19) 0.0725(17) 0.4764(14) 0.099 Uiso 1 calc R .
C23 C 1.1581(14) 0.1744(13) 0.3979(11) 0.037(6) Uiso 1 d . .
H23A H 1.1980(14) 0.1620(13) 0.4268(11) 0.044 Uiso 1 calc R .
H23B H 1.1749(14) 0.1612(13) 0.3598(11) 0.044 Uiso 1 calc R .
C24 C 1.1583(18) 0.2557(15) 0.4079(13) 0.057(8) Uiso 1 d . .
H24A H 1.2108(18) 0.2787(15) 0.4052(13) 0.085 Uiso 1 calc R .
H24B H 1.1438(18) 0.2701(15) 0.4460(13) 0.085 Uiso 1 calc R .
H24C H 1.1206(18) 0.2693(15) 0.3787(13) 0.085 Uiso 1 calc R .
C25 C 1.1220(18) -0.0015(16) 0.1128(14) 0.060(8) Uiso 1 d . .
H25A H 1.1299(18) -0.0276(16) 0.1458(14) 0.072 Uiso 1 calc R .
H25B H 1.0761(18) -0.0266(16) 0.0868(14) 0.072 Uiso 1 calc R .
C26 C 1.1963(25) -0.0021(24) 0.0801(19) 0.113(15) Uiso 1 d . .
H26A H 1.2043(25) -0.0507(24) 0.0674(19) 0.169 Uiso 1 calc R .
H26B H 1.2424(25) 0.0216(24) 0.1059(19) 0.169 Uiso 1 calc R .
H26C H 1.1885(25) 0.0225(24) 0.0468(19) 0.169 Uiso 1 calc R .
C27 C 1.0927(22) 0.1366(20) 0.0760(15) 0.080(11) Uiso 1 d . .
H27A H 1.0792(22) 0.1840(20) 0.0889(15) 0.096 Uiso 1 calc R .
H27B H 1.1444(22) 0.1424(20) 0.0619(15) 0.096 Uiso 1 calc R .
C28 C 1.0317(24) 0.1005(22) 0.0269(18) 0.100(13) Uiso 1 d . .
H28A H 1.0303(24) 0.1288(22) -0.0045(18) 0.150 Uiso 1 calc R .
H28B H 0.9802(24) 0.0955(22) 0.0403(18) 0.150 Uiso 1 calc R .
H28C H 1.0454(24) 0.0540(22) 0.0133(18) 0.150 Uiso 1 calc R .
C29 C 1.1957(16) 0.1316(16) 0.1793(12) 0.049(7) Uiso 1 d . .
H29A H 1.2347(16) 0.1327(16) 0.1519(12) 0.136(152) Uiso 1 calc R .
H29B H 1.1884(16) 0.1809(16) 0.1923(12) 0.000(43) Uiso 1 calc R .
C30 C 1.2312(19) 0.1013(18) 0.2314(14) 0.070(10) Uiso 1 d . .
H30A H 1.2805(19) 0.1300(18) 0.2480(14) 0.105 Uiso 1 calc R .
H30B H 1.2412(19) 0.0530(18) 0.2194(14) 0.105 Uiso 1 calc R .
H30C H 1.1946(19) 0.1014(18) 0.2600(14) 0.105 Uiso 1 calc R .
C31 C 0.7111(17) -0.0147(16) 0.0619(13) 0.052(8) Uiso 1 d . .
H31A H 0.7279(17) -0.0538(16) 0.0778(13) 0.062 Uiso 1 calc R .
C32 C 0.6548(16) -0.0290(15) 0.0129(12) 0.048(7) Uiso 1 d . .
H32A H 0.6353(16) -0.0760(15) -0.0031(12) 0.057 Uiso 1 calc R .
C33 C 0.6278(15) 0.0278(14) -0.0121(11) 0.039(7) Uiso 1 d . .
C34 C 0.6623(16) 0.0938(15) 0.0146(12) 0.047(7) Uiso 1 d . .
H34A H 0.6457(16) 0.1340(15) 0.0002(12) 0.057 Uiso 1 calc R .
C35 C 0.7189(16) 0.1034(16) 0.0605(12) 0.047(7) Uiso 1 d . .
H35A H 0.7433(16) 0.1497(16) 0.0746(12) 0.056 Uiso 1 calc R .
C36 C 0.5636(18) 0.0154(17) -0.0648(14) 0.059(8) Uiso 1 d . .
C37 C 0.5232(24) 0.0682(23) -0.0806(18) 0.093(12) Uiso 1 d . .
H37A H 0.5347(24) 0.1142(23) -0.0597(18) 0.112 Uiso 1 calc R .
C38 C 0.4629(27) 0.0537(26) -0.1291(20) 0.104(14) Uiso 1 d . .
H38A H 0.4322(27) 0.0895(26) -0.1379(20) 0.125 Uiso 1 calc R .
C39 C 0.4905(28) -0.0581(26) -0.1495(21) 0.109(15) Uiso 1 d . .
H39A H 0.4834(28) -0.1011(26) -0.1749(21) 0.131 Uiso 1 calc R .
C40 C 0.5494(25) -0.0513(25) -0.0970(19) 0.095(13) Uiso 1 d . .
H40A H 0.5751(25) -0.0895(25) -0.0865(19) 0.204(243) Uiso 1 calc R .
C41 C -0.6563(18) 0.3971(16) -0.3491(13) 0.057(8) Uiso 1 d . .
H41A H -0.6404(18) 0.4479(16) -0.3362(13) 0.068 Uiso 1 calc R .
H41B H -0.7057(18) 0.3921(16) -0.3753(13) 0.068 Uiso 1 calc R .
C42 C -0.6717(22) 0.3618(20) -0.2973(16) 0.084(11) Uiso 1 d . .
H42A H -0.7125(22) 0.3833(20) -0.2785(16) 0.126 Uiso 1 calc R .
H42B H -0.6236(22) 0.3675(20) -0.2704(16) 0.126 Uiso 1 calc R .
H42C H -0.6890(22) 0.3117(20) -0.3096(16) 0.126 Uiso 1 calc R .
C43 C -0.5870(21) 0.4060(19) -0.4561(14) 0.066(9) Uiso 1 d . .
H43A H -0.6432(21) 0.4043(19) -0.4703(14) 0.157(173) Uiso 1 calc R .
H43B H -0.5660(21) 0.4561(19) -0.4447(14) 0.409(515) Uiso 1 calc R .
C44 C -0.5465(19) 0.3776(17) -0.5056(14) 0.065(9) Uiso 1 d . .
H44A H -0.5551(19) 0.4053(17) -0.5370(14) 0.097 Uiso 1 calc R .
H44B H -0.5679(19) 0.3285(17) -0.5188(14) 0.097 Uiso 1 calc R .
H44C H -0.4903(19) 0.3806(17) -0.4931(14) 0.097 Uiso 1 calc R .
C45 C -0.6176(15) 0.2686(14) -0.4134(12) 0.044(7) Uiso 1 d . .
H45A H -0.5817(15) 0.2486(14) -0.4390(12) 0.005(45) Uiso 1 calc R .
H45B H -0.6139(15) 0.2444(14) -0.3791(12) 0.049(75) Uiso 1 calc R .
C46 C -0.7013(21) 0.2492(20) -0.4446(16) 0.085(11) Uiso 1 d . .
H46A H -0.7126(21) 0.1980(20) -0.4543(16) 0.128 Uiso 1 calc R .
H46B H -0.7061(21) 0.2707(20) -0.4798(16) 0.128 Uiso 1 calc R .
H46C H -0.7386(21) 0.2664(20) -0.4196(16) 0.128 Uiso 1 calc R .
C47 C -0.3876(16) 0.6551(14) -0.2082(12) 0.043(7) Uiso 1 d . .
H47A H -0.4403(16) 0.6285(14) -0.2107(12) 0.051 Uiso 1 calc R .
H47B H -0.3560(16) 0.6446(14) -0.1737(12) 0.051 Uiso 1 calc R .
C48 C -0.3961(18) 0.7371(16) -0.1999(14) 0.061(9) Uiso 1 d . .
H48A H -0.4206(18) 0.7492(16) -0.1653(14) 0.092 Uiso 1 calc R .
H48B H -0.4287(18) 0.7481(16) -0.2332(14) 0.092 Uiso 1 calc R .
H48C H -0.3442(18) 0.7642(16) -0.1961(14) 0.092 Uiso 1 calc R .
C49 C -0.3940(16) 0.6575(15) -0.3317(12) 0.050(7) Uiso 1 d . .
H49A H -0.3817(16) 0.7093(15) -0.3257(12) 0.060 Uiso 1 calc R .
H49B H -0.3729(16) 0.6395(15) -0.3671(12) 0.060 Uiso 1 calc R .
C50 C -0.4855(17) 0.6386(17) -0.3416(14) 0.061(9) Uiso 1 d . .
H50A H -0.5072(17) 0.6592(17) -0.3746(14) 0.092 Uiso 1 calc R .
H50B H -0.5075(17) 0.6574(17) -0.3074(14) 0.092 Uiso 1 calc R .
H50C H -0.4988(17) 0.5875(17) -0.3489(14) 0.092 Uiso 1 calc R .
C51 C -0.2461(15) 0.6757(14) -0.2622(11) 0.042(7) Uiso 1 d . .
H51A H -0.2198(15) 0.6623(14) -0.2962(11) 0.050 Uiso 1 calc R .
H51B H -0.2538(15) 0.7258(14) -0.2612(11) 0.050 Uiso 1 calc R .
C52 C -0.1907(16) 0.6680(15) -0.2073(12) 0.048(7) Uiso 1 d . .
H52A H -0.1408(16) 0.6976(15) -0.2061(12) 0.071 Uiso 1 calc R .
H52B H -0.1812(16) 0.6188(15) -0.2082(12) 0.071 Uiso 1 calc R .
H52C H -0.2152(16) 0.6825(15) -0.1731(12) 0.071 Uiso 1 calc R .
C53 C -0.2398(22) 0.1297(21) -0.3034(17) 0.087(12) Uiso 1 d . .
H53A H -0.2449(22) 0.0784(21) -0.3158(17) 0.104 Uiso 1 calc R .
H53B H -0.2049(22) 0.1528(21) -0.3276(17) 0.104 Uiso 1 calc R .
C54 C -0.2044(34) 0.1459(31) -0.2423(25) 0.169(24) Uiso 1 d . .
H54A H -0.1530(34) 0.1293(31) -0.2381(25) 0.253 Uiso 1 calc R .
H54B H -0.2385(34) 0.1225(31) -0.2185(25) 0.253 Uiso 1 calc R .
H54C H -0.1986(34) 0.1968(31) -0.2303(25) 0.253 Uiso 1 calc R .
C55 C -0.3993(19) 0.1183(17) -0.2636(14) 0.066(9) Uiso 1 d . .
H55A H -0.3842(19) 0.1449(17) -0.2247(14) 0.079 Uiso 1 calc R .
H55B H -0.4548(19) 0.1233(17) -0.2752(14) 0.079 Uiso 1 calc R .
C56 C -0.3931(23) 0.0404(20) -0.2601(17) 0.093(12) Uiso 1 d . .
H56A H -0.4269(23) 0.0242(20) -0.2327(17) 0.140 Uiso 1 calc R .
H56B H -0.3388(23) 0.0345(20) -0.2473(17) 0.140 Uiso 1 calc R .
H56C H -0.4098(23) 0.0128(20) -0.2979(17) 0.140 Uiso 1 calc R .
C57 C -0.3773(18) 0.1097(18) -0.3855(14) 0.065(9) Uiso 1 d . .
H57A H -0.3480(18) 0.1292(18) -0.4146(14) 0.078 Uiso 1 calc R .
H57B H -0.3667(18) 0.0605(18) -0.3853(14) 0.078 Uiso 1 calc R .
C58 C -0.4674(19) 0.1097(18) -0.4043(15) 0.074(10) Uiso 1 d . .
H58A H -0.4824(19) 0.0819(18) -0.4422(15) 0.111 Uiso 1 calc R .
H58B H -0.4786(19) 0.1580(18) -0.4058(15) 0.111 Uiso 1 calc R .
H58C H -0.4973(19) 0.0892(18) -0.3765(15) 0.111 Uiso 1 calc R .
C59 C -0.3136(16) 0.3958(15) -0.5213(11) 0.046(7) Uiso 1 d . .
H59A H -0.3501(16) 0.3521(15) -0.5236(11) 0.055 Uiso 1 calc R .
H59B H -0.3439(16) 0.4358(15) -0.5140(11) 0.055 Uiso 1 calc R .
C60 C -0.2833(20) 0.3976(18) -0.5810(14) 0.074(10) Uiso 1 d . .
H60A H -0.3279(20) 0.3954(18) -0.6107(14) 0.111 Uiso 1 calc R .
H60B H -0.2547(20) 0.3574(18) -0.5896(14) 0.111 Uiso 1 calc R .
H60C H -0.2484(20) 0.4413(18) -0.5799(14) 0.111 Uiso 1 calc R .
C61 C -0.1672(17) 0.4793(14) -0.4621(13) 0.047(7) Uiso 1 d . .
H61A H -0.1228(17) 0.4824(14) -0.4314(13) 0.000(43) Uiso 1 calc R .
H61B H -0.1459(17) 0.4721(14) -0.4992(13) 0.227(251) Uiso 1 calc R .
C62 C -0.2004(19) 0.5519(16) -0.4570(14) 0.064(9) Uiso 1 d . .
H62A H -0.1588(19) 0.5893(16) -0.4599(14) 0.096 Uiso 1 calc R .
H62B H -0.2201(19) 0.5611(16) -0.4199(14) 0.096 Uiso 1 calc R .
H62C H -0.2432(19) 0.5507(16) -0.4879(14) 0.096 Uiso 1 calc R .
C63 C -0.1751(16) 0.3272(14) -0.4778(13) 0.049(7) Uiso 1 d . .
H63A H -0.1540(16) 0.3350(14) -0.5138(13) 0.059 Uiso 1 calc R .
H63B H -0.1302(16) 0.3306(14) -0.4475(13) 0.059 Uiso 1 calc R .
C64 C -0.2188(18) 0.2524(16) -0.4859(14) 0.063(9) Uiso 1 d . .
H64A H -0.1828(18) 0.2184(16) -0.4962(14) 0.095 Uiso 1 calc R .
H64B H -0.2626(18) 0.2477(16) -0.5166(14) 0.095 Uiso 1 calc R .
H64C H -0.2387(18) 0.2433(16) -0.4502(14) 0.095 Uiso 1 calc R .
C65 C -0.5470(45) 0.3321(42) -0.1380(33) 0.232(31) Uiso 1 d . .
H65A H -0.5286(386) 0.4111(349) -0.1026(281) 0.279 Uiso 1 d . .
H65B H -0.6220(346) 0.4948(341) 0.0847(258) 0.279 Uiso 1 d . .
C67 C -0.3843(35) 0.3515(35) -0.0788(26) 0.162(23) Uiso 1 d . .
H67A H -0.3793(35) 0.3017(35) -0.0920(26) 0.195 Uiso 1 calc R .
H67B H -0.3314(35) 0.3782(35) -0.0740(26) 0.195 Uiso 1 calc R .
C68 C -0.4166(42) 0.3569(39) -0.0177(31) 0.216(32) Uiso 1 d . .
H68A H -0.3804(42) 0.3385(39) 0.0097(31) 0.324 Uiso 1 calc R .
H68B H -0.4682(42) 0.3294(39) -0.0217(31) 0.324 Uiso 1 calc R .
H68C H -0.4207(42) 0.4061(39) -0.0038(31) 0.324 Uiso 1 calc R .
C69 C -0.4966(37) 0.4525(33) -0.1104(30) 0.060(17) Uiso 0.50 d P .
H69A H -0.5335(37) 0.4600(33) -0.1433(30) 0.072 Uiso 0.50 calc PR .
H69B H -0.5278(37) 0.4391(33) -0.0801(30) 0.072 Uiso 0.50 calc PR .
C70 C -0.4404(31) 0.5260(27) -0.0861(22) 0.134(18) Uiso 1 d . .
H70A H -0.4728(31) 0.5625(27) -0.0744(22) 0.201 Uiso 1 calc R .
H70B H -0.4106(31) 0.5404(27) -0.1163(22) 0.201 Uiso 1 calc R .
H70C H -0.4042(31) 0.5192(27) -0.0531(22) 0.201 Uiso 1 calc R .
C71 C -0.0513(17) 0.4271(15) -0.2382(13) 0.051(8) Uiso 1 d . .
H71A H -0.0623(17) 0.4206(15) -0.2788(13) 0.061 Uiso 1 calc R .
C72 C -0.1007(18) 0.4236(15) -0.1494(13) 0.054(8) Uiso 1 d . .
H72A H -0.1421(18) 0.4166(15) -0.1269(13) 0.065 Uiso 1 calc R .
C73 C -0.0160(20) 0.4391(18) -0.1212(16) 0.073(10) Uiso 1 d . .
H73A H -0.0040(20) 0.4418(18) -0.0809(16) 0.087 Uiso 1 calc R .
C74 C 0.0267(20) 0.4430(17) -0.2136(15) 0.068(9) Uiso 1 d . .
H74A H 0.0675(20) 0.4495(17) -0.2368(15) 0.082 Uiso 1 calc R .
C75 C 0.0429(18) 0.4490(16) -0.1548(13) 0.055(8) Uiso 1 d . .
C76 C 0.1283(26) 0.4676(23) -0.1238(20) 0.098(13) Uiso 1 d . .
C77 C 0.1515(25) 0.5146(22) -0.0772(18) 0.092(12) Uiso 1 d . .
H77A H 0.1142(25) 0.5407(22) -0.0609(18) 0.111 Uiso 1 calc R .
C78 C 0.2331(34) 0.5272(30) -0.0503(30) 0.131(18) Uiso 1 d . .
H78A H 0.2446(34) 0.5484(30) -0.0114(30) 0.338(479) Uiso 1 calc R .
C79 C 0.1902(28) 0.4412(24) -0.1549(21) 0.110(15) Uiso 1 d . .
H79A H 0.1794(28) 0.4122(24) -0.1910(21) 0.132 Uiso 1 calc R .
C80 C 0.2729(40) 0.4639(36) -0.1248(30) 0.172(25) Uiso 1 d . .
H80A H 0.3145(40) 0.4434(36) -0.1406(30) 0.206 Uiso 1 calc R .
C81 C 0.6014(36) 0.3417(22) 0.1216(19) 0.121(16) Uiso 1 d D .
H81A H 0.6432(36) 0.3598(22) 0.1002(19) 0.563(957) Uiso 1 calc R .
H81B H 0.5502(36) 0.3455(22) 0.1000(19) 0.465(577) Uiso 1 calc R .
C82 C -0.1743(106) 0.6086(138) 0.0071(110) 1.282(464) Uiso 1 d D .
H82A H -0.1857(106) 0.5736(138) 0.0329(110) 1.538 Uiso 1 calc R .
H82B H -0.2231(106) 0.6255(138) -0.0085(110) 1.538 Uiso 1 calc R .
C66 C -0.5078(45) 0.2424(40) -0.1370(34) 0.241(37) Uiso 1 d . .
H66A H -0.5538(45) 0.2076(40) -0.1385(34) 0.362 Uiso 1 d R .
H66B H -0.4711(45) 0.2401(40) -0.1030(34) 0.362 Uiso 1 d R .
H66C H -0.4822(45) 0.2323(40) -0.1714(34) 0.362 Uiso 1 d R .

loop_
_atom_type_symbol
_atom_type_description
_atom_type_scat_dispersion_real
_atom_type_scat_dispersion_imag
_atom_type_scat_source
C C 0.0033 0.0016 'International Tables Vol C Tables 4.2.6.8 and 6.1.1.4'
H H 0.0000 0.0000 'International Tables Vol C Tables 4.2.6.8 and 6.1.1.4'
N N 0.0061 0.0033 'International Tables Vol C Tables 4.2.6.8 and 6.1.1.4'
F F 0.0171 0.0103 'International Tables Vol C Tables 4.2.6.8 and 6.1.1.4'
P P 0.1023 0.0942 'International Tables Vol C Tables 4.2.6.8 and 6.1.1.4'
Se Se -0.0929 2.2259 'International Tables Vol C Tables 4.2.6.8 and 6.1.1.4'
Sb Sb -0.5866 1.5461 'International Tables Vol C Tables 4.2.6.8 and 6.1.1.4'
Re Re -1.0185 7.2310 'International Tables Vol C Tables 4.2.6.8 and 6.1.1.4'
Cl Cl 0.1484 0.1585 'International Tables Vol C Tables 4.2.6.8 and 6.1.1.4'

loop_
_geom_angle_atom_site_label_1
_geom_angle_atom_site_label_2
_geom_angle_atom_site_label_3
_geom_angle
_geom_angle_site_symmetry_1
_geom_angle_site_symmetry_3
_geom_angle_publ_flag
P1 Re1 Se7 90.2(2) . . ?
P1 Re1 Se1 93.5(2) . . ?
Se7 Re1 Se1 176.34(9) . . ?
P1 Re1 Se2 93.0(2) . . ?
Se7 Re1 Se2 89.68(9) . . ?
Se1 Re1 Se2 89.86(9) . . ?
P1 Re1 Se3 91.0(2) . . ?
Se7 Re1 Se3 90.43(9) . . ?
Se1 Re1 Se3 89.78(9) . . ?
Se2 Re1 Se3 176.00(9) . . ?
P1 Re1 Re6 134.4(2) . . ?
Se7 Re1 Re6 58.42(7) . . ?
Se1 Re1 Re6 118.41(7) . . ?
Se2 Re1 Re6 58.15(7) . . ?
Se3 Re1 Re6 118.72(7) . . ?
P1 Re1 Re2 132.9(2) . . ?
Se7 Re1 Re2 58.47(7) . . ?
Se1 Re1 Re2 118.76(7) . . ?
Se2 Re1 Re2 118.39(7) . . ?
Se3 Re1 Re2 58.50(7) . . ?
Re6 Re1 Re2 60.25(4) . . ?
P1 Re1 Re3 136.9(2) . . ?
Se7 Re1 Re3 118.35(7) . . ?
Se1 Re1 Re3 58.48(6) . . ?
Se2 Re1 Re3 58.44(6) . . ?
Se3 Re1 Re3 118.17(7) . . ?
Re6 Re1 Re3 59.94(4) . . ?
Re2 Re1 Re3 90.13(4) . . ?
P1 Re1 Re4 135.42(15) . . ?
Se7 Re1 Re4 118.73(7) . . ?
Se1 Re1 Re4 58.48(6) . . ?
Se2 Re1 Re4 118.28(7) . . ?
Se3 Re1 Re4 58.33(6) . . ?
Re6 Re1 Re4 90.14(4) . . ?
Re2 Re1 Re4 60.28(4) . . ?
Re3 Re1 Re4 59.85(3) . . ?
P2 Re2 Se7 92.7(2) . . ?
P2 Re2 Se3 93.6(2) . . ?
Se7 Re2 Se3 90.32(9) . . ?
P2 Re2 Se5 91.7(2) . . ?
Se7 Re2 Se5 175.65(10) . . ?
Se3 Re2 Se5 89.62(9) . . ?
P2 Re2 Se6 90.5(2) . . ?
Se7 Re2 Se6 89.20(9) . . ?
Se3 Re2 Se6 175.80(9) . . ?
Se5 Re2 Se6 90.54(9) . . ?
P2 Re2 Re1 136.5(2) . . ?
Se7 Re2 Re1 58.28(7) . . ?
Se3 Re2 Re1 58.51(6) . . ?
Se5 Re2 Re1 118.23(7) . . ?
Se6 Re2 Re1 117.89(7) . . ?
P2 Re2 Re5 133.4(2) . . ?
Se7 Re2 Re5 118.02(7) . . ?
Se3 Re2 Re5 118.39(7) . . ?
Se5 Re2 Re5 58.38(6) . . ?
Se6 Re2 Re5 58.38(7) . . ?
Re1 Re2 Re5 90.10(4) . . ?
P2 Re2 Re6 134.4(2) . . ?
Se7 Re2 Re6 58.20(7) . . ?
Se3 Re2 Re6 118.26(7) . . ?
Se5 Re2 Re6 118.19(7) . . ?
Se6 Re2 Re6 58.12(7) . . ?
Re1 Re2 Re6 59.77(4) . . ?
Re5 Re2 Re6 59.83(4) . . ?
P2 Re2 Re4 135.7(2) . . ?
Se7 Re2 Re4 118.45(7) . . ?
Se3 Re2 Re4 58.30(6) . . ?
Se5 Re2 Re4 58.05(7) . . ?
Se6 Re2 Re4 118.46(7) . . ?
Re1 Re2 Re4 60.19(4) . . ?
Re5 Re2 Re4 60.11(4) . . ?
Re6 Re2 Re4 89.82(4) . . ?
P3 Re3 Se8 93.0(2) . . ?
P3 Re3 Se4 92.1(2) . . ?
Se8 Re3 Se4 89.22(9) . . ?
P3 Re3 Se2 92.2(2) . . ?
Se8 Re3 Se2 89.76(9) . . ?
Se4 Re3 Se2 175.64(9) . . ?
P3 Re3 Se1 91.2(2) . . ?
Se8 Re3 Se1 175.83(9) . . ?
Se4 Re3 Se1 91.09(8) . . ?
Se2 Re3 Se1 89.62(9) . . ?
P3 Re3 Re6 135.6(2) . . ?
Se8 Re3 Re6 58.35(7) . . ?
Se4 Re3 Re6 117.96(7) . . ?
Se2 Re3 Re6 58.05(7) . . ?
Se1 Re3 Re6 118.00(7) . . ?
P3 Re3 Re4 134.1(2) . . ?
Se8 Re3 Re4 118.36(7) . . ?
Se4 Re3 Re4 58.49(6) . . ?
Se2 Re3 Re4 118.54(7) . . ?
Se1 Re3 Re4 58.55(6) . . ?
Re6 Re3 Re4 90.28(4) . . ?
P3 Re3 Re1 134.5(2) . . ?
Se8 Re3 Re1 118.11(7) . . ?
Se4 Re3 Re1 118.70(7) . . ?
Se2 Re3 Re1 58.29(7) . . ?
Se1 Re3 Re1 58.23(6) . . ?
Re6 Re3 Re1 59.78(4) . . ?
Re4 Re3 Re1 60.26(3) . . ?
P3 Re3 Re5 135.8(2) . . ?
Se8 Re3 Re5 58.20(7) . . ?
Se4 Re3 Re5 58.14(6) . . ?
Se2 Re3 Re5 117.87(7) . . ?
Se1 Re3 Re5 118.67(7) . . ?
Re6 Re3 Re5 59.83(4) . . ?
Re4 Re3 Re5 60.16(4) . . ?
Re1 Re3 Re5 89.73(4) . . ?
P4 Re4 Se5 91.5(2) . . ?
P4 Re4 Se4 91.7(2) . . ?
Se5 Re4 Se4 89.62(9) . . ?
P4 Re4 Se3 93.1(2) . . ?
Se5 Re4 Se3 89.73(9) . . ?
Se4 Re4 Se3 175.15(9) . . ?
P4 Re4 Se1 93.1(2) . . ?
Se5 Re4 Se1 175.37(9) . . ?
Se4 Re4 Se1 90.81(8) . . ?
Se3 Re4 Se1 89.46(9) . . ?
P4 Re4 Re3 134.9(2) . . ?
Se5 Re4 Re3 118.26(7) . . ?
Se4 Re4 Re3 58.22(6) . . ?
Se3 Re4 Re3 118.12(7) . . ?
Se1 Re4 Re3 58.36(6) . . ?
P4 Re4 Re5 134.2(2) . . ?
Se5 Re4 Re5 58.28(7) . . ?
Se4 Re4 Re5 58.00(6) . . ?
Se3 Re4 Re5 117.79(7) . . ?
Se1 Re4 Re5 118.30(7) . . ?
Re3 Re4 Re5 59.99(4) . . ?
P4 Re4 Re1 136.4(2) . . ?
Se5 Re4 Re1 117.83(7) . . ?
Se4 Re4 Re1 118.06(7) . . ?
Se3 Re4 Re1 58.24(6) . . ?
Se1 Re4 Re1 58.05(6) . . ?
Re3 Re4 Re1 59.89(3) . . ?
Re5 Re4 Re1 89.42(4) . . ?
P4 Re4 Re2 135.3(2) . . ?
Se5 Re4 Re2 58.32(6) . . ?
Se4 Re4 Re2 117.58(7) . . ?
Se3 Re4 Re2 58.20(7) . . ?
Se1 Re4 Re2 117.56(7) . . ?
Re3 Re4 Re2 89.71(4) . . ?
Re5 Re4 Re2 59.60(4) . . ?
Re1 Re4 Re2 59.52(4) . . ?
P5 Re5 Se4 93.3(2) . . ?
P5 Re5 Se8 93.5(2) . . ?
Se4 Re5 Se8 89.36(9) . . ?
P5 Re5 Se5 90.5(2) . . ?
Se4 Re5 Se5 89.81(9) . . ?
Se8 Re5 Se5 175.86(9) . . ?
P5 Re5 Se6 90.5(2) . . ?
Se4 Re5 Se6 176.15(9) . . ?
Se8 Re5 Se6 89.76(9) . . ?
Se5 Re5 Se6 90.80(9) . . ?
P5 Re5 Re6 135.0(2) . . ?
Se4 Re5 Re6 118.16(7) . . ?
Se8 Re5 Re6 58.38(7) . . ?
Se5 Re5 Re6 118.68(7) . . ?
Se6 Re5 Re6 58.33(7) . . ?
P5 Re5 Re2 132.8(2) . . ?
Se4 Re5 Re2 118.70(7) . . ?
Se8 Re5 Re2 118.55(7) . . ?
Se5 Re5 Re2 58.53(6) . . ?
Se6 Re5 Re2 58.65(7) . . ?
Re6 Re5 Re2 60.18(4) . . ?
P5 Re5 Re3 137.1(2) . . ?
Se4 Re5 Re3 58.31(6) . . ?
Se8 Re5 Re3 58.27(7) . . ?
Se5 Re5 Re3 118.00(7) . . ?
Se6 Re5 Re3 118.18(7) . . ?
Re6 Re5 Re3 59.86(4) . . ?
Re2 Re5 Re3 90.03(4) . . ?
P5 Re5 Re4 134.8(2) . . ?
Se4 Re5 Re4 58.43(6) . . ?
Se8 Re5 Re4 118.11(7) . . ?
Se5 Re5 Re4 58.16(7) . . ?
Se6 Re5 Re4 118.92(7) . . ?
Re6 Re5 Re4 90.12(4) . . ?
Re2 Re5 Re4 60.29(4) . . ?
Re3 Re5 Re4 59.85(4) . . ?
N1 Re6 Se2 89.9(5) . . ?
N1 Re6 Se7 91.6(6) . . ?
Se2 Re6 Se7 89.99(9) . . ?
N1 Re6 Se8 92.2(6) . . ?
Se2 Re6 Se8 90.23(9) . . ?
Se7 Re6 Se8 176.21(9) . . ?
N1 Re6 Se6 93.2(5) . . ?
Se2 Re6 Se6 176.90(9) . . ?
Se7 Re6 Se6 89.64(9) . . ?
Se8 Re6 Se6 89.94(9) . . ?
N1 Re6 Re1 133.5(6) . . ?
Se2 Re6 Re1 58.69(6) . . ?
Se7 Re6 Re1 58.40(7) . . ?
Se8 Re6 Re1 118.70(7) . . ?
Se6 Re6 Re1 118.64(7) . . ?
N1 Re6 Re5 136.1(6) . . ?
Se2 Re6 Re5 119.03(7) . . ?
Se7 Re6 Re5 118.34(7) . . ?
Se8 Re6 Re5 58.40(6) . . ?
Se6 Re6 Re5 58.60(7) . . ?
Re1 Re6 Re5 90.31(4) . . ?
N1 Re6 Re3 133.9(6) . . ?
Se2 Re6 Re3 58.73(6) . . ?
Se7 Re6 Re3 118.68(7) . . ?
Se8 Re6 Re3 58.43(7) . . ?
Se6 Re6 Re3 118.91(7) . . ?
Re1 Re6 Re3 60.29(4) . . ?
Re5 Re6 Re3 60.31(4) . . ?
N1 Re6 Re2 135.9(6) . . ?
Se2 Re6 Re2 118.65(7) . . ?
Se7 Re6 Re2 58.36(7) . . ?
Se8 Re6 Re2 118.37(7) . . ?
Se6 Re6 Re2 58.67(7) . . ?
Re1 Re6 Re2 59.98(4) . . ?
Re5 Re6 Re2 59.98(4) . . ?
Re3 Re6 Re2 90.18(4) . . ?
P6 Re7 Se9 89.8(2) . . ?
P6 Re7 Se11 92.8(2) . . ?
Se9 Re7 Se11 89.99(9) . . ?
P6 Re7 Se14 94.5(2) . . ?
Se9 Re7 Se14 175.60(9) . . ?
Se11 Re7 Se14 89.45(9) . . ?
P6 Re7 Se12 91.5(2) . . ?
Se9 Re7 Se12 90.19(9) . . ?
Se11 Re7 Se12 175.67(9) . . ?
Se14 Re7 Se12 90.04(9) . . ?
P6 Re7 Re8 136.1(2) . . ?
Se9 Re7 Re8 118.37(7) . . ?
Se11 Re7 Re8 118.04(7) . . ?
Se14 Re7 Re8 58.28(6) . . ?
Se12 Re7 Re8 58.24(6) . . ?
P6 Re7 Re11 133.0(2) . . ?
Se9 Re7 Re11 58.41(7) . . ?
Se11 Re7 Re11 118.27(7) . . ?
Se14 Re7 Re11 118.23(7) . . ?
Se12 Re7 Re11 58.40(7) . . ?
Re8 Re7 Re11 59.98(4) . . ?
P6 Re7 Re9 133.9(2) . . ?
Se9 Re7 Re9 58.31(7) . . ?
Se11 Re7 Re9 58.33(6) . . ?
Se14 Re7 Re9 117.89(7) . . ?
Se12 Re7 Re9 118.34(7) . . ?
Re8 Re7 Re9 89.90(4) . . ?
Re11 Re7 Re9 59.96(4) . . ?
P6 Re7 Re10 137.0(2) . . ?
Se9 Re7 Re10 118.13(7) . . ?
Se11 Re7 Re10 58.01(6) . . ?
Se14 Re7 Re10 58.07(6) . . ?
Se12 Re7 Re10 118.27(7) . . ?
Re8 Re7 Re10 60.04(4) . . ?
Re11 Re7 Re10 89.94(4) . . ?
Re9 Re7 Re10 59.83(4) . . ?
P7 Re8 Se14 92.1(2) . . ?
P7 Re8 Se12 90.5(2) . . ?
Se14 Re8 Se12 90.26(9) . . ?
P7 Re8 Se15 92.2(2) . . ?
Se14 Re8 Se15 175.74(9) . . ?
Se12 Re8 Se15 90.04(9) . . ?
P7 Re8 Se10 93.2(2) . . ?
Se14 Re8 Se10 89.47(9) . . ?
Se12 Re8 Se10 176.21(10) . . ?
Se15 Re8 Se10 89.96(9) . . ?
P7 Re8 Re12 136.1(2) . . ?
Se14 Re8 Re12 117.82(7) . . ?
Se12 Re8 Re12 118.54(7) . . ?
Se15 Re8 Re12 58.47(7) . . ?
Se10 Re8 Re12 58.43(7) . . ?
P7 Re8 Re11 134.1(2) . . ?
Se14 Re8 Re11 118.41(7) . . ?
Se12 Re8 Re11 58.50(7) . . ?
Se15 Re8 Re11 58.38(7) . . ?
Se10 Re8 Re11 118.48(8) . . ?
Re12 Re8 Re11 60.06(4) . . ?
P7 Re8 Re7 134.0(2) . . ?
Se14 Re8 Re7 58.40(6) . . ?
Se12 Re8 Re7 58.49(7) . . ?
Se15 Re8 Re7 118.40(7) . . ?
Se10 Re8 Re7 118.34(7) . . ?
Re12 Re8 Re7 89.91(4) . . ?
Re11 Re8 Re7 60.04(4) . . ?
P7 Re8 Re10 135.8(2) . . ?
Se14 Re8 Re10 58.13(6) . . ?
Se12 Re8 Re10 118.58(7) . . ?
Se15 Re8 Re10 118.16(7) . . ?
Se10 Re8 Re10 58.24(7) . . ?
Re12 Re8 Re10 59.70(4) . . ?
Re11 Re8 Re10 90.02(4) . . ?
Re7 Re8 Re10 60.11(4) . . ?
P8 Re9 Se16 90.2(2) . . ?
P8 Re9 Se9 91.6(2) . . ?
Se16 Re9 Se9 90.11(10) . . ?
P8 Re9 Se11 94.0(2) . . ?
Se16 Re9 Se11 175.79(9) . . ?
Se9 Re9 Se11 89.89(9) . . ?
P8 Re9 Se13 92.3(2) . . ?
Se16 Re9 Se13 89.87(10) . . ?
Se9 Re9 Se13 176.07(10) . . ?
Se11 Re9 Se13 89.85(9) . . ?
P8 Re9 Re12 134.3(2) . . ?
Se16 Re9 Re12 58.60(7) . . ?
Se9 Re9 Re12 118.37(8) . . ?
Se11 Re9 Re12 117.87(7) . . ?
Se13 Re9 Re12 58.47(7) . . ?
P8 Re9 Re10 136.5(2) . . ?
Se16 Re9 Re10 118.36(8) . . ?
Se9 Re9 Re10 118.30(7) . . ?
Se11 Re9 Re10 58.12(6) . . ?
Se13 Re9 Re10 58.43(7) . . ?
Re12 Re9 Re10 59.77(4) . . ?
P8 Re9 Re11 133.3(2) . . ?
Se16 Re9 Re11 58.36(7) . . ?
Se9 Re9 Re11 58.37(7) . . ?
Se11 Re9 Re11 118.29(7) . . ?
Se13 Re9 Re11 118.49(8) . . ?
Re12 Re9 Re11 60.03(4) . . ?
Re10 Re9 Re11 90.14(4) . . ?
P8 Re9 Re7 135.9(2) . . ?
Se16 Re9 Re7 118.34(8) . . ?
Se9 Re9 Re7 58.15(7) . . ?
Se11 Re9 Re7 58.31(6) . . ?
Se13 Re9 Re7 118.57(8) . . ?
Re12 Re9 Re7 89.81(4) . . ?
Re10 Re9 Re7 60.16(4) . . ?
Re11 Re9 Re7 59.99(4) . . ?
P9 Re10 Se11 90.6(2) . . ?
P9 Re10 Se14 91.6(2) . . ?
Se11 Re10 Se14 89.86(8) . . ?
P9 Re10 Se10 93.3(2) . . ?
Se11 Re10 Se10 176.08(9) . . ?
Se14 Re10 Se10 89.67(9) . . ?
P9 Re10 Se13 92.4(2) . . ?
Se11 Re10 Se13 90.05(9) . . ?
Se14 Re10 Se13 175.96(10) . . ?
Se10 Re10 Se13 90.15(9) . . ?
P9 Re10 Re12 136.4(2) . . ?
Se11 Re10 Re12 118.47(7) . . ?
Se14 Re10 Re12 118.15(7) . . ?
Se10 Re10 Re12 58.53(7) . . ?
Se13 Re10 Re12 58.52(7) . . ?
P9 Re10 Re9 134.3(2) . . ?
Se11 Re10 Re9 58.51(6) . . ?
Se14 Re10 Re9 118.35(7) . . ?
Se10 Re10 Re9 118.50(8) . . ?
Se13 Re10 Re9 58.37(7) . . ?
Re12 Re10 Re9 59.98(4) . . ?
P9 Re10 Re8 135.7(2) . . ?
Se11 Re10 Re8 118.22(7) . . ?
Se14 Re10 Re8 58.30(6) . . ?
Se10 Re10 Re8 58.40(7) . . ?
Se13 Re10 Re8 118.37(8) . . ?
Re12 Re10 Re8 59.86(4) . . ?
Re9 Re10 Re8 89.89(4) . . ?
P9 Re10 Re7 133.8(2) . . ?
Se11 Re10 Re7 58.38(6) . . ?
Se14 Re10 Re7 58.36(6) . . ?
Se10 Re10 Re7 118.24(7) . . ?
Se13 Re10 Re7 118.37(8) . . ?
Re12 Re10 Re7 89.85(4) . . ?
Re9 Re10 Re7 60.01(4) . . ?
Re8 Re10 Re7 59.85(4) . . ?
P10 Re11 Se16 92.3(2) . . ?
P10 Re11 Se9 93.0(2) . . ?
Se16 Re11 Se9 89.92(10) . . ?
P10 Re11 Se15 91.4(2) . . ?
Se16 Re11 Se15 89.90(9) . . ?
Se9 Re11 Se15 175.61(10) . . ?
P10 Re11 Se12 92.0(2) . . ?
Se16 Re11 Se12 175.75(10) . . ?
Se9 Re11 Se12 90.01(9) . . ?
Se15 Re11 Se12 89.85(9) . . ?
P10 Re11 Re12 134.8(2) . . ?
Se16 Re11 Re12 58.46(8) . . ?
Se9 Re11 Re12 118.04(8) . . ?
Se15 Re11 Re12 58.35(7) . . ?
Se12 Re11 Re12 118.01(7) . . ?
P10 Re11 Re8 134.4(2) . . ?
Se16 Re11 Re8 118.22(8) . . ?
Se9 Re11 Re8 118.10(7) . . ?
Se15 Re11 Re8 58.32(7) . . ?
Se12 Re11 Re8 58.24(7) . . ?
Re12 Re11 Re8 59.78(4) . . ?
P10 Re11 Re9 135.6(2) . . ?
Se16 Re11 Re9 58.17(7) . . ?
Se9 Re11 Re9 58.26(7) . . ?
Se15 Re11 Re9 118.15(8) . . ?
Se12 Re11 Re9 118.42(7) . . ?
Re12 Re11 Re9 59.80(4) . . ?
Re8 Re11 Re9 89.95(4) . . ?
P10 Re11 Re7 135.5(2) . . ?
Se16 Re11 Re7 118.20(8) . . ?
Se9 Re11 Re7 58.14(7) . . ?
Se15 Re11 Re7 118.29(7) . . ?
Se12 Re11 Re7 58.39(7) . . ?
Re12 Re11 Re7 89.72(4) . . ?
Re8 Re11 Re7 59.98(4) . . ?
Re9 Re11 Re7 60.05(4) . . ?
N3 Re12 Se15 92.1(6) . . ?
N3 Re12 Se10 89.6(6) . . ?
Se15 Re12 Se10 90.07(9) . . ?
N3 Re12 Se13 91.2(6) . . ?
Se15 Re12 Se13 176.64(9) . . ?
Se10 Re12 Se13 90.22(10) . . ?
N3 Re12 Se16 94.0(6) . . ?
Se15 Re12 Se16 89.84(10) . . ?
Se10 Re12 Se16 176.37(10) . . ?
Se13 Re12 Se16 89.66(10) . . ?
N3 Re12 Re10 133.0(7) . . ?
Se15 Re12 Re10 118.90(7) . . ?
Se10 Re12 Re10 58.56(7) . . ?
Se13 Re12 Re10 58.61(7) . . ?
Se16 Re12 Re10 118.48(8) . . ?
N3 Re12 Re8 133.6(6) . . ?
Se15 Re12 Re8 58.48(7) . . ?
Se10 Re12 Re8 58.61(7) . . ?
Se13 Re12 Re8 119.03(7) . . ?
Se16 Re12 Re8 118.45(8) . . ?
Re10 Re12 Re8 60.44(4) . . ?
N3 Re12 Re9 136.0(6) . . ?
Se15 Re12 Re9 118.57(8) . . ?
Se10 Re12 Re9 118.79(7) . . ?
Se13 Re12 Re9 58.49(7) . . ?
Se16 Re12 Re9 58.24(7) . . ?
Re10 Re12 Re9 60.25(4) . . ?
Re8 Re12 Re9 90.38(4) . . ?
N3 Re12 Re11 136.5(7) . . ?
Se15 Re12 Re11 58.41(7) . . ?
Se10 Re12 Re11 118.76(7) . . ?
Se13 Re12 Re11 118.65(7) . . ?
Se16 Re12 Re11 58.30(7) . . ?
Re10 Re12 Re11 90.50(4) . . ?
Re8 Re12 Re11 60.16(4) . . ?
Re9 Re12 Re11 60.16(4) . . ?
Re1 Se1 Re3 63.28(6) . . ?
Re1 Se1 Re4 63.47(7) . . ?
Re3 Se1 Re4 63.09(6) . . ?
Re6 Se2 Re1 63.16(7) . . ?
Re6 Se2 Re3 63.22(7) . . ?
Re1 Se2 Re3 63.27(6) . . ?
Re2 Se3 Re1 62.99(7) . . ?
Re2 Se3 Re4 63.50(7) . . ?
Re1 Se3 Re4 63.43(7) . . ?
Re5 Se4 Re3 63.55(6) . . ?
Re5 Se4 Re4 63.57(6) . . ?
Re3 Se4 Re4 63.29(6) . . ?
Re4 Se5 Re5 63.55(7) . . ?
Re4 Se5 Re2 63.62(7) . . ?
Re5 Se5 Re2 63.09(7) . . ?
Re6 Se6 Re5 63.07(7) . . ?
Re6 Se6 Re2 63.22(7) . . ?
Re5 Se6 Re2 62.97(7) . . ?
Re1 Se7 Re6 63.18(7) . . ?
Re1 Se7 Re2 63.26(7) . . ?
Re6 Se7 Re2 63.44(7) . . ?
Re6 Se8 Re5 63.22(7) . . ?
Re6 Se8 Re3 63.22(7) . . ?
Re5 Se8 Re3 63.54(7) . . ?
Re7 Se9 Re9 63.54(7) . . ?
Re7 Se9 Re11 63.46(7) . . ?
Re9 Se9 Re11 63.37(7) . . ?
Re12 Se10 Re10 62.91(7) . . ?
Re12 Se10 Re8 62.96(7) . . ?
Re10 Se10 Re8 63.36(7) . . ?
Re10 Se11 Re7 63.61(6) . . ?
Re10 Se11 Re9 63.37(6) . . ?
Re7 Se11 Re9 63.36(7) . . ?
Re8 Se12 Re7 63.27(7) . . ?
Re8 Se12 Re11 63.26(7) . . ?
Re7 Se12 Re11 63.21(7) . . ?
Re12 Se13 Re9 63.04(7) . . ?
Re12 Se13 Re10 62.87(7) . . ?
Re9 Se13 Re10 63.20(7) . . ?
Re10 Se14 Re8 63.57(7) . . ?
Re10 Se14 Re7 63.58(7) . . ?
Re8 Se14 Re7 63.32(7) . . ?
Re12 Se15 Re8 63.06(7) . . ?
Re12 Se15 Re11 63.24(7) . . ?
Re8 Se15 Re11 63.30(7) . . ?
Re9 Se16 Re11 63.47(7) . . ?
Re9 Se16 Re12 63.16(7) . . ?
Re11 Se16 Re12 63.24(7) . . ?
F2 Sb1 F5 89.9(10) . . ?
F2 Sb1 F3 90.8(11) . . ?
F5 Sb1 F3 89.3(8) . . ?
F2 Sb1 F4 88.4(10) . . ?
F5 Sb1 F4 91.7(8) . . ?
F3 Sb1 F4 178.7(10) . . ?
F2 Sb1 F6 91.0(10) . . ?
F5 Sb1 F6 178.4(8) . . ?
F3 Sb1 F6 89.3(8) . . ?
F4 Sb1 F6 89.7(8) . . ?
F2 Sb1 F1 179.0(10) . . ?
F5 Sb1 F1 89.3(10) . . ?
F3 Sb1 F1 89.7(11) . . ?
F4 Sb1 F1 91.1(9) . . ?
F6 Sb1 F1 89.8(9) . . ?
F10 Sb2 F7 88.1(11) . . ?
F10 Sb2 F11 92.2(14) . . ?
F7 Sb2 F11 88.2(17) . . ?
F10 Sb2 F9 87.9(12) . . ?
F7 Sb2 F9 90.8(13) . . ?
F11 Sb2 F9 179.0(17) . . ?
F10 Sb2 F8 177.9(13) . . ?
F7 Sb2 F8 92.0(11) . . ?
F11 Sb2 F8 89.9(15) . . ?
F9 Sb2 F8 90.0(12) . . ?
F10 Sb2 F12 89.1(12) . . ?
F7 Sb2 F12 177.2(12) . . ?
F11 Sb2 F12 92.1(16) . . ?
F9 Sb2 F12 88.9(12) . . ?
F8 Sb2 F12 90.8(13) . . ?
F16 Sb3 F14 174.8(18) . . ?
F16 Sb3 F18 91.9(16) . . ?
F14 Sb3 F18 87.4(15) . . ?
F16 Sb3 F17 88.1(16) . . ?
F14 Sb3 F17 92.7(15) . . ?
F18 Sb3 F17 179.2(14) . . ?
F16 Sb3 F13 96.1(20) . . ?
F14 Sb3 F13 89.2(19) . . ?
F18 Sb3 F13 92.1(14) . . ?
F17 Sb3 F13 87.2(12) . . ?
F16 Sb3 F15 87.1(17) . . ?
F14 Sb3 F15 87.7(16) . . ?
F18 Sb3 F15 88.1(14) . . ?
F17 Sb3 F15 92.7(13) . . ?
F13 Sb3 F15 176.8(18) . . ?
F21 Sb4 F19 91.9(18) . . ?
F21 Sb4 F24 93.0(18) . . ?
F19 Sb4 F24 174.9(18) . . ?
F21 Sb4 F23 89.8(20) . . ?
F19 Sb4 F23 92.3(18) . . ?
F24 Sb4 F23 88.8(14) . . ?
F21 Sb4 F22 93.7(22) . . ?
F19 Sb4 F22 88.9(18) . . ?
F24 Sb4 F22 89.7(15) . . ?
F23 Sb4 F22 176.3(19) . . ?
F21 Sb4 F20 177.6(22) . . ?
F19 Sb4 F20 86.9(17) . . ?
F24 Sb4 F20 88.2(17) . . ?
F23 Sb4 F20 88.2(16) . . ?
F22 Sb4 F20 88.4(17) . . ?
C1 P1 C3 107.1(12) . . ?
C1 P1 C5 104.6(12) . . ?
C3 P1 C5 99.5(12) . . ?
C1 P1 Re1 112.1(8) . . ?
C3 P1 Re1 115.8(9) . . ?
C5 P1 Re1 116.4(10) . . ?
C9 P2 C7 106.8(21) . . ?
C9 P2 C11 97.8(22) . . ?
C7 P2 C11 112.5(23) . . ?
C9 P2 Re2 112.5(14) . . ?
C7 P2 Re2 114.1(17) . . ?
C11 P2 Re2 111.9(17) . . ?
C13 P3 C17 104.5(14) . . ?
C13 P3 C15 104.9(15) . . ?
C17 P3 C15 103.9(15) . . ?
C13 P3 Re3 114.8(11) . . ?
C17 P3 Re3 111.0(10) . . ?
C15 P3 Re3 116.5(11) . . ?
C23 P4 C21 102.5(12) . . ?
C23 P4 C19 101.5(13) . . ?
C21 P4 C19 106.4(14) . . ?
C23 P4 Re4 115.6(9) . . ?
C21 P4 Re4 111.4(9) . . ?
C19 P4 Re4 117.8(11) . . ?
C25 P5 C29 104.1(14) . . ?
C25 P5 C27 107.6(16) . . ?
C29 P5 C27 100.1(15) . . ?
C25 P5 Re5 113.0(10) . . ?
C29 P5 Re5 115.3(10) . . ?
C27 P5 Re5 115.4(12) . . ?
C45 P6 C41 104.3(14) . . ?
C45 P6 C43 106.2(15) . . ?
C41 P6 C43 103.6(14) . . ?
C45 P6 Re7 113.4(9) . . ?
C41 P6 Re7 115.9(10) . . ?
C43 P6 Re7 112.5(12) . . ?
C47 P7 C51 104.8(12) . . ?
C47 P7 C49 105.8(13) . . ?
C51 P7 C49 101.6(12) . . ?
C47 P7 Re8 113.2(9) . . ?
C51 P7 Re8 114.7(9) . . ?
C49 P7 Re8 115.4(10) . . ?
C57 P8 C55 103.7(15) . . ?
C57 P8 C53 99.5(16) . . ?
C55 P8 C53 106.5(16) . . ?
C57 P8 Re9 116.5(11) . . ?
C55 P8 Re9 113.3(11) . . ?
C53 P8 Re9 115.8(13) . . ?
C61 P9 C59 103.9(13) . . ?
C61 P9 C63 101.2(13) . . ?
C59 P9 C63 105.7(13) . . ?
C61 P9 Re10 116.3(10) . . ?
C59 P9 Re10 112.7(9) . . ?
C63 P9 Re10 115.5(10) . . ?
C67 P10 C69 117.8(31) . . ?
C67 P10 C65 107.2(32) . . ?
C69 P10 C65 80.5(33) . . ?
C67 P10 Re11 113.6(21) . . ?
C69 P10 Re11 116.7(23) . . ?
C65 P10 Re11 116.4(23) . . ?
C31 N1 C35 114.6(23) . . ?
C31 N1 Re6 122.7(19) . . ?
C35 N1 Re6 122.7(17) . . ?
C39 N2 C38 118.7(39) . . ?
C72 N3 C71 118.8(24) . . ?
C72 N3 Re12 123.3(22) . . ?
C71 N3 Re12 117.9(18) . . ?
C78 N4 C80 118.3(69) . . ?
C2 C1 P1 118.2(19) . . ?
C4 C3 P1 116.2(20) . . ?
C6 C5 P1 115.6(21) . . ?
C8 C7 P2 114.4(39) . . ?
C10 C9 P2 113.9(30) . . ?
C12 C11 P2 101.8(83) . . ?
C14 C13 P3 109.1(24) . . ?
C16 C15 P3 117.4(24) . . ?
C18 C17 P3 114.2(22) . . ?
C20 C19 P4 111.9(21) . . ?
C22 C21 P4 116.5(20) . . ?
C24 C23 P4 117.0(19) . . ?
C26 C25 P5 114.0(25) . . ?
C28 C27 P5 113.0(27) . . ?
C30 C29 P5 118.5(22) . . ?
N1 C31 C32 125.8(29) . . ?
C31 C32 C33 118.9(27) . . ?
C34 C33 C32 114.8(25) . . ?
C34 C33 C36 123.9(26) . . ?
C32 C33 C36 121.3(25) . . ?
C35 C34 C33 123.0(28) . . ?
C34 C35 N1 122.7(27) . . ?
C37 C36 C40 120.3(37) . . ?
C37 C36 C33 121.7(31) . . ?
C40 C36 C33 117.9(32) . . ?
C36 C37 C38 119.6(41) . . ?
N2 C38 C37 121.4(43) . . ?
N2 C39 C40 124.5(46) . . ?
C36 C40 C39 115.0(43) . . ?
C42 C41 P6 114.8(23) . . ?
C44 C43 P6 118.1(25) . . ?
C46 C45 P6 119.4(22) . . ?
C48 C47 P7 115.3(20) . . ?
C50 C49 P7 115.7(20) . . ?
C52 C51 P7 115.1(19) . . ?
C54 C53 P8 111.1(33) . . ?
C56 C55 P8 117.0(25) . . ?
C58 C57 P8 115.0(23) . . ?
C60 C59 P9 116.2(20) . . ?
C62 C61 P9 117.4(21) . . ?
C64 C63 P9 115.0(21) . . ?
C68 C67 P10 114.0(45) . . ?
C70 C69 P10 113.1(42) . . ?
C74 C71 N3 123.3(29) . . ?
N3 C72 C73 119.1(29) . . ?
C75 C73 C72 119.2(32) . . ?
C75 C74 C71 118.2(32) . . ?
C73 C75 C74 121.1(32) . . ?
C73 C75 C76 117.3(32) . . ?
C74 C75 C76 121.6(32) . . ?
C77 C76 C79 116.5(43) . . ?
C77 C76 C75 126.1(41) . . ?
C79 C76 C75 116.3(39) . . ?
C76 C77 C78 122.0(49) . . ?
N4 C78 C77 121.3(66) . . ?
C76 C79 C80 114.8(48) . . ?
N4 C80 C79 123.7(66) . . ?
Cl2 C81 Cl1 108.9(28) . . ?
Cl3 C82 Cl4 92.0(34) . . ?

loop_
_geom_bond_atom_site_label_1
_geom_bond_atom_site_label_2
_geom_bond_distance
_geom_bond_site_symmetry_2
_geom_bond_publ_flag
Re1 P1 2.480(6) . ?
Re1 Se7 2.517(3) . ?
Re1 Se1 2.523(3) . ?
Re1 Se2 2.525(3) . ?
Re1 Se3 2.529(3) . ?
Re1 Re6 2.6367(13) . ?
Re1 Re2 2.6421(14) . ?
Re1 Re3 2.6504(13) . ?
Re1 Re4 2.6602(13) . ?
Re2 P2 2.500(7) . ?
Re2 Se7 2.522(3) . ?
Re2 Se3 2.529(3) . ?
Re2 Se5 2.529(3) . ?
Re2 Se6 2.535(3) . ?
Re2 Re5 2.6441(14) . ?
Re2 Re6 2.6493(14) . ?
Re2 Re4 2.6625(13) . ?
Re3 P3 2.512(7) . ?
Re3 Se8 2.520(3) . ?
Re3 Se4 2.521(3) . ?
Re3 Se2 2.529(3) . ?
Re3 Se1 2.529(3) . ?
Re3 Re6 2.6410(13) . ?
Re3 Re4 2.6494(13) . ?
Re3 Re5 2.6530(14) . ?
Re4 P4 2.497(6) . ?
Re4 Se5 2.522(3) . ?
Re4 Se4 2.529(3) . ?
Re4 Se3 2.531(3) . ?
Re4 Se1 2.535(3) . ?
Re4 Re5 2.6577(13) . ?
Re5 P5 2.492(7) . ?
Re5 Se4 2.517(3) . ?
Re5 Se8 2.519(3) . ?
Re5 Se5 2.525(3) . ?
Re5 Se6 2.527(3) . ?
Re5 Re6 2.6401(13) . ?
Re6 N1 2.22(2) . ?
Re6 Se2 2.510(3) . ?
Re6 Se7 2.517(3) . ?
Re6 Se8 2.518(3) . ?
Re6 Se6 2.520(3) . ?
Re7 P6 2.487(6) . ?
Re7 Se9 2.516(3) . ?
Re7 Se11 2.524(3) . ?
Re7 Se14 2.524(3) . ?
Re7 Se12 2.528(3) . ?
Re7 Re8 2.6485(13) . ?
Re7 Re11 2.6501(14) . ?
Re7 Re9 2.6516(13) . ?
Re7 Re10 2.6555(13) . ?
Re8 P7 2.484(7) . ?
Re8 Se14 2.521(3) . ?
Re8 Se12 2.522(3) . ?
Re8 Se15 2.523(3) . ?
Re8 Se10 2.528(3) . ?
Re8 Re12 2.6382(14) . ?
Re8 Re11 2.6484(14) . ?
Re8 Re10 2.6535(14) . ?
Re9 P8 2.476(7) . ?
Re9 Se16 2.516(3) . ?
Re9 Se9 2.520(3) . ?
Re9 Se11 2.525(3) . ?
Re9 Se13 2.525(3) . ?
Re9 Re12 2.6397(14) . ?
Re9 Re10 2.6468(14) . ?
Re9 Re11 2.6493(14) . ?
Re10 P9 2.494(7) . ?
Re10 Se11 2.514(3) . ?
Re10 Se14 2.517(3) . ?
Re10 Se10 2.524(3) . ?
Re10 Se13 2.526(3) . ?
Re10 Re12 2.6341(14) . ?
Re11 P10 2.489(8) . ?
Re11 Se16 2.521(3) . ?
Re11 Se9 2.523(3) . ?
Re11 Se15 2.524(3) . ?
Re11 Se12 2.528(3) . ?
Re11 Re12 2.6458(15) . ?
Re12 N3 2.21(2) . ?
Re12 Se15 2.522(3) . ?
Re12 Se10 2.524(3) . ?
Re12 Se13 2.524(3) . ?
Re12 Se16 2.525(3) . ?
Sb1 F2 1.84(2) . ?
Sb1 F5 1.85(2) . ?
Sb1 F3 1.86(2) . ?
Sb1 F4 1.87(2) . ?
Sb1 F6 1.88(2) . ?
Sb1 F1 1.88(2) . ?
Sb2 F10 1.79(3) . ?
Sb2 F7 1.82(2) . ?
Sb2 F11 1.83(3) . ?
Sb2 F9 1.84(2) . ?
Sb2 F8 1.85(2) . ?
Sb2 F12 1.87(2) . ?
Sb3 F16 1.69(4) . ?
Sb3 F14 1.81(3) . ?
Sb3 F18 1.82(2) . ?
Sb3 F17 1.84(2) . ?
Sb3 F13 1.86(3) . ?
Sb3 F15 1.87(3) . ?
Sb4 F21 1.53(4) . ?
Sb4 F19 1.81(3) . ?
Sb4 F24 1.84(3) . ?
Sb4 F23 1.87(3) . ?
Sb4 F22 1.88(3) . ?
Sb4 F20 1.92(3) . ?
Cl2 C81 1.72(4) . ?
Cl1 C81 1.73(4) . ?
Cl3 C82 1.80(5) . ?
Cl4 C82 1.83(5) . ?
P1 C1 1.82(2) . ?
P1 C3 1.84(3) . ?
P1 C5 1.86(3) . ?
P2 C9 1.78(4) . ?
P2 C7 1.83(5) . ?
P2 C11 2.00(5) . ?
P3 C13 1.83(3) . ?
P3 C17 1.85(3) . ?
P3 C15 1.85(3) . ?
P4 C23 1.84(2) . ?
P4 C21 1.84(3) . ?
P4 C19 1.85(3) . ?
P5 C25 1.79(3) . ?
P5 C29 1.84(3) . ?
P5 C27 1.85(4) . ?
P6 C45 1.81(3) . ?
P6 C41 1.82(3) . ?
P6 C43 1.85(3) . ?
P7 C47 1.79(3) . ?
P7 C51 1.80(3) . ?
P7 C49 1.80(3) . ?
P8 C57 1.83(3) . ?
P8 C55 1.84(3) . ?
P8 C53 1.85(4) . ?
P9 C61 1.83(3) . ?
P9 C59 1.85(3) . ?
P9 C63 1.85(3) . ?
P10 C67 1.72(6) . ?
P10 C69 1.72(6) . ?
P10 C65 1.89(7) . ?
N1 C31 1.29(3) . ?
N1 C35 1.36(3) . ?
N2 C39 1.25(5) . ?
N2 C38 1.33(5) . ?
N3 C72 1.29(4) . ?
N3 C71 1.41(4) . ?
N4 C78 1.27(6) . ?
N4 C80 1.28(7) . ?
C1 C2 1.49(3) . ?
C3 C4 1.51(4) . ?
C5 C6 1.56(4) . ?
C7 C8 1.44(6) . ?
C9 C10 1.57(5) . ?
C11 C12 1.12(12) . ?
C13 C14 1.56(5) . ?
C15 C16 1.47(4) . ?
C17 C18 1.58(4) . ?
C19 C20 1.54(4) . ?
C21 C22 1.53(4) . ?
C23 C24 1.53(4) . ?
C25 C26 1.55(5) . ?
C27 C28 1.49(5) . ?
C29 C30 1.50(4) . ?
C31 C32 1.38(4) . ?
C32 C33 1.38(4) . ?
C33 C34 1.36(4) . ?
C33 C36 1.52(4) . ?
C34 C35 1.33(4) . ?
C36 C37 1.34(5) . ?
C36 C40 1.37(5) . ?
C37 C38 1.41(5) . ?
C39 C40 1.47(6) . ?
C41 C42 1.49(4) . ?
C43 C44 1.48(4) . ?
C45 C46 1.51(4) . ?
C47 C48 1.57(4) . ?
C49 C50 1.54(4) . ?
C51 C52 1.53(3) . ?
C53 C54 1.46(6) . ?
C55 C56 1.50(4) . ?
C57 C58 1.54(4) . ?
C59 C60 1.54(4) . ?
C61 C62 1.54(4) . ?
C63 C64 1.51(4) . ?
C67 C68 1.57(8) . ?
C69 C70 1.60(8) . ?
C71 C74 1.37(4) . ?
C72 C73 1.49(4) . ?
C73 C75 1.35(4) . ?
C74 C75 1.35(4) . ?
C75 C76 1.53(5) . ?
C76 C77 1.30(5) . ?
C76 C79 1.44(6) . ?
C77 C78 1.44(6) . ?
C79 C80 1.49(7) . ?
